data_9012839
loop_
_publ_author_name
'Sieber, N. H. W.'
'Hofmeister, W.'
'Tillmanns, E.'
'Abraham, K.'

_publ_section_title
;
 Neue mineraldaten fur kupferphosphate und -arsenate von Reichenbach/Odw
;
_journal_name_full 'Fortschritte der Mineralogie'
_journal_page_first 231
_journal_page_last 232
_journal_volume 62
_journal_year 1984
_chemical_compound_source 'Reichenbach, Germany'
_chemical_formula_sum 'Cu Fe2 H2 O10 P2'
_chemical_name_mineral Hentschelite
_space_group_IT_number 14
_symmetry_space_group_name_Hall '-P 2yn'
_symmetry_space_group_name_H-M 'P 1 21/n 1'
_cell_angle_alpha 90
_cell_angle_beta 117.68
_cell_angle_gamma 90
_cell_formula_units_Z 2
_cell_length_a 6.977
_cell_length_b 7.781
_cell_length_c 7.260
_cell_volume 349.025
_database_code_amcsd 0012651
_exptl_crystal_density_diffrn 3.798
_cod_original_formula_sum 'Cu Fe2 P2 O10 H2'
_cod_database_code 9012839

loop_
_space_group_symop_operation_xyz
x,y,z
1/2+x,1/2-y,1/2+z
1/2-x,1/2+y,1/2-z
-x,-y,-z

loop_
_atom_site_label
_atom_site_fract_x
_atom_site_fract_y
_atom_site_fract_z
_atom_site_U_iso_or_equiv
_atom_site_type_symbol
_atom_site_attached_hydrogens
Cu 0.00000 0.00000 0.00000 0.00900 Cu 0
Fe 0.28000 0.27388 0.01234 0.00680 Fe 0
P 0.50023 0.09689 0.74830 0.00470 P 0
O1 0.29310 0.98950 0.63520 0.00930 O 0
O2 0.47570 0.21500 0.90230 0.01130 O 0
O3 0.69030 0.96830 0.86250 0.00930 O 0
O4 0.55050 0.20360 0.59910 0.01030 O 0
O-H5 0.52320 0.37140 0.27120 0.00720 O 1

loop_
_cod_changelog_entry_id
_cod_changelog_entry_author
_cod_changelog_entry_date
_cod_changelog_entry_text
1
;cod-tools version 3.8.0
Id: cif_guess_AMCSD_atom_types 9574 2023-05-10 09:00:05Z saulius
;
2023-05-10T18:54:18+03:00
;Derived atom types and hydrogen counts
from atom names that follow the AMCSD naming convention
(Wat == water, O-H == hydroxyl).
;

loop_
_cod_related_entry_id
_cod_related_entry_database
_cod_related_entry_code
1 AMCSD 0012651
